data_7151766
loop_
_publ_author_name
'Guo, Huimin'
'Jing, Yingying'
'Yuan, Xiaolin'
'Ji, Shaomin'
'Zhao, Jianzhang'
'Li, Xiaohuan'
'Kan, Yanyan'

_publ_section_title
;
 Highly selective fluorescent OFF-ON thiol probes based on dyads of
 BODIPY and potent intramolecular electron sink
 2,4-dinitrobenzenesulfonyl subunits.
;
_journal_issue 10
_journal_name_full 'Organic &amp; biomolecular chemistry'
_journal_page_first 3844
_journal_page_last 3853
_journal_paper_doi 10.1039/c0ob00910e
_journal_volume 9
_journal_year 2011
_chemical_formula_sum 'C19 H19 B F2 N2 O'
_chemical_formula_weight 340.17
_chemical_name_systematic
;
?
;
_space_group_IT_number 14
_symmetry_cell_setting monoclinic
_symmetry_space_group_name_Hall '-P 2yn'
_symmetry_space_group_name_H-M 'P 1 21/n 1'
_atom_sites_solution_hydrogens geom
_atom_sites_solution_primary direct
_atom_sites_solution_secondary difmap
_audit_creation_method SHELXL-97
_cell_angle_alpha 90.00
_cell_angle_beta 105.513(12)
_cell_angle_gamma 90.00
_cell_formula_units_Z 4
_cell_length_a 10.834(10)
_cell_length_b 12.591(12)
_cell_length_c 13.097(12)
_cell_measurement_temperature 273(2)
_cell_volume 1721(3)
_computing_cell_refinement 'Bruker SMART'
_computing_data_collection 'Bruker SMART'
_computing_data_reduction 'Bruker SMART'
_computing_molecular_graphics 'Bruker SHELXTL'
_computing_publication_material 'Bruker SHELXTL'
_computing_structure_refinement 'SHELXL-97 (Sheldrick, 1997)'
_computing_structure_solution 'SHELXS-97 (Sheldrick, 1990)'
_diffrn_ambient_temperature 273(2)
_diffrn_measured_fraction_theta_full 0.956
_diffrn_measured_fraction_theta_max 0.956
_diffrn_measurement_device_type 'CCD area detector'
_diffrn_measurement_method 'phi and omega scans'
_diffrn_radiation_monochromator graphite
_diffrn_radiation_source 'fine-focus sealed tube'
_diffrn_radiation_type MoK\a
_diffrn_radiation_wavelength 0.71073
_diffrn_reflns_av_R_equivalents 0.0778
_diffrn_reflns_av_sigmaI/netI 0.1095
_diffrn_reflns_limit_h_max 12
_diffrn_reflns_limit_h_min -11
_diffrn_reflns_limit_k_max 14
_diffrn_reflns_limit_k_min -14
_diffrn_reflns_limit_l_max 15
_diffrn_reflns_limit_l_min -14
_diffrn_reflns_number 7504
_diffrn_reflns_theta_full 24.99
_diffrn_reflns_theta_max 24.99
_diffrn_reflns_theta_min 2.17
_diffrn_standards_interval_time -15
_exptl_absorpt_coefficient_mu 0.096
_exptl_absorpt_correction_type none
_exptl_crystal_colour 'dark red'
_exptl_crystal_density_diffrn 1.313
_exptl_crystal_density_method 'not measured'
_exptl_crystal_description plate
_exptl_crystal_F_000 712
_exptl_crystal_size_max 0.50
_exptl_crystal_size_mid 0.35
_exptl_crystal_size_min 0.08
_refine_diff_density_max 0.453
_refine_diff_density_min -0.233
_refine_diff_density_rms 0.056
_refine_ls_extinction_method none
_refine_ls_goodness_of_fit_ref 0.916
_refine_ls_hydrogen_treatment 'riding mode'
_refine_ls_matrix_type full
_refine_ls_number_parameters 226
_refine_ls_number_reflns 2898
_refine_ls_number_restraints 0
_refine_ls_restrained_S_all 0.916
_refine_ls_R_factor_all 0.1724
_refine_ls_R_factor_gt 0.0683
_refine_ls_shift/su_max 0.000
_refine_ls_shift/su_mean 0.000
_refine_ls_structure_factor_coef Fsqd
_refine_ls_weighting_details 'calc w=1/[\s^2^(Fo^2^)+(0.0954P)^2^+0.0000P] where P=(Fo^2^+2Fc^2^)/3'
_refine_ls_weighting_scheme calc
_refine_ls_wR_factor_gt 0.1580
_refine_ls_wR_factor_ref 0.2024
_reflns_number_gt 1246
_reflns_number_total 2898
_reflns_threshold_expression >2sigma(I)
_cod_data_source_file c0ob00910e.txt
_cod_data_source_block 1
_cod_depositor_comments
;
The following automatic conversions were performed:
'_symmetry_cell_setting' value 'Monoclinic' changed to 'monoclinic'
according to '/home/saulius/struct/CIF-dictionaries/cif_core.dic'
dictionary named 'cif_core.dic' version 2.4.1 from
2010-06-29.

'_exptl_absorpt_correction_type' value 'None' changed to
'none' according to '/home/saulius/struct/CIF-dictionaries/cif_core.dic'
dictionary named 'cif_core.dic' version 2.4.1 from 2010-06-29.

Automatic conversion script
Id: cif_fix_enum 1555 2011-01-17 13:19:09Z saulius 
;
_cod_original_sg_symbol_H-M 'P2(1)/n '
_cod_database_code 7151766

loop_
_symmetry_equiv_pos_as_xyz
'x, y, z'
'-x+1/2, y+1/2, -z+1/2'
'-x, -y, -z'
'x-1/2, -y-1/2, z-1/2'

loop_
_atom_site_label
_atom_site_type_symbol
_atom_site_fract_x
_atom_site_fract_y
_atom_site_fract_z
_atom_site_U_iso_or_equiv
_atom_site_adp_type
_atom_site_occupancy
_atom_site_symmetry_multiplicity
_atom_site_calc_flag
_atom_site_refinement_flags
_atom_site_disorder_assembly
_atom_site_disorder_group
N1 N 0.5985(3) 0.6703(3) -0.0384(3) 0.0499(10) Uani 1 1 d . . .
N2 N 0.4161(3) 0.5732(2) -0.1547(3) 0.0479(9) Uani 1 1 d . . .
F1 F 0.3905(2) 0.75135(18) -0.0962(2) 0.0753(9) Uani 1 1 d . . .
F2 F 0.4179(2) 0.6188(2) 0.0240(2) 0.0718(8) Uani 1 1 d . . .
O O 0.7612(3) 0.3609(3) -0.1416(3) 0.0842(11) Uani 1 1 d . . .
H0A H 0.7110 0.3887 -0.1126 0.126 Uiso 1 1 calc R . .
C1 C 0.6198(5) 0.7864(4) 0.1198(4) 0.0851(17) Uani 1 1 d . . .
H16A H 0.5290 0.7752 0.1038 0.128 Uiso 1 1 calc R . .
H16B H 0.6371 0.8609 0.1169 0.128 Uiso 1 1 calc R . .
H16C H 0.6598 0.7599 0.1896 0.128 Uiso 1 1 calc R . .
C2 C 0.6719(5) 0.7289(3) 0.0410(4) 0.0597(13) Uani 1 1 d . . .
C3 C 0.7977(4) 0.7237(4) 0.0348(4) 0.0651(14) Uani 1 1 d . . .
H2A H 0.8668 0.7574 0.0809 0.078 Uiso 1 1 calc R . .
C4 C 0.8048(4) 0.6619(3) -0.0489(4) 0.0555(12) Uani 1 1 d . . .
C5 C 0.9253(4) 0.6358(4) -0.0789(4) 0.0728(15) Uani 1 1 d . . .
H19A H 0.9965 0.6710 -0.0313 0.109 Uiso 1 1 calc R . .
H19B H 0.9178 0.6591 -0.1501 0.109 Uiso 1 1 calc R . .
H19C H 0.9390 0.5604 -0.0745 0.109 Uiso 1 1 calc R . .
C6 C 0.6779(4) 0.6280(3) -0.0963(4) 0.0442(11) Uani 1 1 d . . .
C7 C 0.6278(4) 0.5634(3) -0.1833(4) 0.0453(11) Uani 1 1 d . . .
C8 C 0.4981(4) 0.5353(3) -0.2129(3) 0.0463(11) Uani 1 1 d . . .
C9 C 0.4257(4) 0.4634(3) -0.2905(4) 0.0576(13) Uani 1 1 d . . .
C10 C 0.4685(5) 0.4018(4) -0.3724(4) 0.0850(17) Uani 1 1 d . . .
H18A H 0.3983 0.3604 -0.4135 0.128 Uiso 1 1 calc R . .
H18B H 0.5375 0.3555 -0.3382 0.128 Uiso 1 1 calc R . .
H18C H 0.4972 0.4500 -0.4180 0.128 Uiso 1 1 calc R . .
C11 C 0.3051(4) 0.4602(3) -0.2754(4) 0.0616(13) Uani 1 1 d . . .
H8A H 0.2373 0.4193 -0.3143 0.074 Uiso 1 1 calc R . .
C12 C 0.3004(4) 0.5279(3) -0.1929(4) 0.0534(12) Uani 1 1 d . . .
C13 C 0.1889(4) 0.5494(4) -0.1490(4) 0.0717(15) Uani 1 1 d . . .
H17A H 0.2135 0.5996 -0.0920 0.108 Uiso 1 1 calc R . .
H17B H 0.1620 0.4845 -0.1231 0.108 Uiso 1 1 calc R . .
H17C H 0.1195 0.5781 -0.2038 0.108 Uiso 1 1 calc R . .
C14 C 0.7145(4) 0.5209(3) -0.2467(4) 0.0497(12) Uani 1 1 d . . .
C15 C 0.7769(4) 0.4255(4) -0.2217(4) 0.0535(12) Uani 1 1 d . . .
C16 C 0.8594(4) 0.3891(4) -0.2776(4) 0.0665(14) Uani 1 1 d . . .
H12A H 0.9005 0.3241 -0.2604 0.080 Uiso 1 1 calc R . .
C17 C 0.8805(4) 0.4487(4) -0.3584(4) 0.0739(16) Uani 1 1 d . . .
H13A H 0.9376 0.4247 -0.3952 0.089 Uiso 1 1 calc R . .
C18 C 0.8178(4) 0.5442(4) -0.3860(4) 0.0758(16) Uani 1 1 d . . .
H14A H 0.8307 0.5838 -0.4422 0.091 Uiso 1 1 calc R . .
C19 C 0.7355(4) 0.5800(4) -0.3291(4) 0.0665(14) Uani 1 1 d . . .
H15A H 0.6939 0.6447 -0.3466 0.080 Uiso 1 1 calc R . .
B B 0.4531(5) 0.6556(4) -0.0653(5) 0.0529(14) Uani 1 1 d . . .

loop_
_atom_site_aniso_label
_atom_site_aniso_U_11
_atom_site_aniso_U_22
_atom_site_aniso_U_33
_atom_site_aniso_U_23
_atom_site_aniso_U_13
_atom_site_aniso_U_12
N1 0.049(2) 0.047(2) 0.056(3) -0.002(2) 0.018(2) 0.0031(17)
N2 0.040(2) 0.049(2) 0.055(3) 0.0072(19) 0.0143(18) 0.0053(16)
F1 0.0642(16) 0.0589(16) 0.100(2) 0.0020(16) 0.0175(16) 0.0230(12)
F2 0.0680(17) 0.096(2) 0.0588(19) 0.0006(16) 0.0305(15) -0.0021(14)
O 0.091(2) 0.075(2) 0.101(3) 0.010(2) 0.051(2) 0.0208(18)
C1 0.098(4) 0.082(4) 0.077(4) -0.027(3) 0.025(3) 0.001(3)
C2 0.066(3) 0.051(3) 0.063(4) -0.005(3) 0.019(3) 0.002(2)
C3 0.057(3) 0.061(3) 0.070(4) -0.009(3) 0.004(3) -0.003(2)
C4 0.051(3) 0.047(2) 0.068(4) -0.002(3) 0.014(2) 0.003(2)
C5 0.047(3) 0.074(3) 0.098(4) 0.004(3) 0.019(3) -0.003(2)
C6 0.039(2) 0.038(2) 0.055(3) 0.003(2) 0.013(2) 0.0013(19)
C7 0.042(3) 0.042(2) 0.053(3) 0.010(2) 0.014(2) 0.0058(19)
C8 0.048(3) 0.045(2) 0.047(3) 0.006(2) 0.016(2) 0.004(2)
C9 0.056(3) 0.055(3) 0.060(3) -0.003(3) 0.013(3) 0.002(2)
C10 0.084(4) 0.096(4) 0.070(4) -0.032(3) 0.012(3) -0.004(3)
C11 0.051(3) 0.059(3) 0.069(4) -0.002(3) 0.006(3) -0.003(2)
C12 0.041(3) 0.048(3) 0.066(4) 0.009(3) 0.008(2) 0.003(2)
C13 0.045(3) 0.097(4) 0.077(4) 0.011(3) 0.023(3) 0.000(2)
C14 0.044(2) 0.051(3) 0.057(3) -0.006(3) 0.016(2) 0.003(2)
C15 0.052(3) 0.055(3) 0.058(4) -0.001(3) 0.022(3) 0.000(2)
C16 0.059(3) 0.067(3) 0.083(4) -0.016(3) 0.036(3) 0.003(2)
C17 0.057(3) 0.094(4) 0.078(4) -0.031(4) 0.033(3) -0.002(3)
C18 0.071(3) 0.104(4) 0.065(4) -0.004(3) 0.039(3) -0.006(3)
C19 0.069(3) 0.079(3) 0.058(4) 0.007(3) 0.028(3) -0.002(3)
B 0.048(3) 0.058(3) 0.059(4) 0.009(3) 0.023(3) 0.010(3)

loop_
_atom_type_symbol
_atom_type_description
_atom_type_scat_dispersion_real
_atom_type_scat_dispersion_imag
_atom_type_scat_source
C C 0.0033 0.0016 'International Tables Vol C Tables 4.2.6.8 and 6.1.1.4'
H H 0.0000 0.0000 'International Tables Vol C Tables 4.2.6.8 and 6.1.1.4'
B B 0.0013 0.0007 'International Tables Vol C Tables 4.2.6.8 and 6.1.1.4'
O O 0.0106 0.0060 'International Tables Vol C Tables 4.2.6.8 and 6.1.1.4'
F F 0.0171 0.0103 'International Tables Vol C Tables 4.2.6.8 and 6.1.1.4'
N N 0.0061 0.0033 'International Tables Vol C Tables 4.2.6.8 and 6.1.1.4'

loop_
_geom_angle_atom_site_label_1
_geom_angle_atom_site_label_2
_geom_angle_atom_site_label_3
_geom_angle
_geom_angle_site_symmetry_1
_geom_angle_site_symmetry_3
_geom_angle_publ_flag
C2 N1 C6 107.8(3) . . ?
C2 N1 B 127.1(4) . . ?
C6 N1 B 125.0(4) . . ?
C12 N2 C8 108.4(4) . . ?
C12 N2 B 126.7(4) . . ?
C8 N2 B 124.8(3) . . ?
C15 O H0A 109.5 . . ?
C2 C1 H16A 109.5 . . ?
C2 C1 H16B 109.5 . . ?
H16A C1 H16B 109.5 . . ?
C2 C1 H16C 109.5 . . ?
H16A C1 H16C 109.5 . . ?
H16B C1 H16C 109.5 . . ?
N1 C2 C3 108.4(4) . . ?
N1 C2 C1 123.1(4) . . ?
C3 C2 C1 128.5(5) . . ?
C4 C3 C2 110.0(4) . . ?
C4 C3 H2A 125.0 . . ?
C2 C3 H2A 125.0 . . ?
C3 C4 C6 105.5(4) . . ?
C3 C4 C5 125.3(4) . . ?
C6 C4 C5 129.2(4) . . ?
C4 C5 H19A 109.5 . . ?
C4 C5 H19B 109.5 . . ?
H19A C5 H19B 109.5 . . ?
C4 C5 H19C 109.5 . . ?
H19A C5 H19C 109.5 . . ?
H19B C5 H19C 109.5 . . ?
C7 C6 N1 120.5(4) . . ?
C7 C6 C4 131.2(4) . . ?
N1 C6 C4 108.3(4) . . ?
C6 C7 C8 121.3(4) . . ?
C6 C7 C14 119.7(3) . . ?
C8 C7 C14 119.1(4) . . ?
C7 C8 N2 120.0(4) . . ?
C7 C8 C9 132.6(4) . . ?
N2 C8 C9 107.2(3) . . ?
C11 C9 C8 106.1(4) . . ?
C11 C9 C10 125.4(4) . . ?
C8 C9 C10 128.5(4) . . ?
C9 C10 H18A 109.5 . . ?
C9 C10 H18B 109.5 . . ?
H18A C10 H18B 109.5 . . ?
C9 C10 H18C 109.5 . . ?
H18A C10 H18C 109.5 . . ?
H18B C10 H18C 109.5 . . ?
C9 C11 C12 109.2(4) . . ?
C9 C11 H8A 125.4 . . ?
C12 C11 H8A 125.4 . . ?
N2 C12 C11 109.0(4) . . ?
N2 C12 C13 123.3(4) . . ?
C11 C12 C13 127.8(4) . . ?
C12 C13 H17A 109.5 . . ?
C12 C13 H17B 109.5 . . ?
H17A C13 H17B 109.5 . . ?
C12 C13 H17C 109.5 . . ?
H17A C13 H17C 109.5 . . ?
H17B C13 H17C 109.5 . . ?
C15 C14 C19 118.9(4) . . ?
C15 C14 C7 121.2(4) . . ?
C19 C14 C7 119.8(4) . . ?
C14 C15 O 123.1(4) . . ?
C14 C15 C16 120.9(4) . . ?
O C15 C16 116.1(4) . . ?
C17 C16 C15 119.7(4) . . ?
C17 C16 H12A 120.1 . . ?
C15 C16 H12A 120.1 . . ?
C16 C17 C18 120.6(4) . . ?
C16 C17 H13A 119.7 . . ?
C18 C17 H13A 119.7 . . ?
C17 C18 C19 119.1(5) . . ?
C17 C18 H14A 120.5 . . ?
C19 C18 H14A 120.5 . . ?
C14 C19 C18 120.8(5) . . ?
C14 C19 H15A 119.6 . . ?
C18 C19 H15A 119.6 . . ?
F1 B F2 108.0(4) . . ?
F1 B N1 110.8(4) . . ?
F2 B N1 109.9(4) . . ?
F1 B N2 110.9(4) . . ?
F2 B N2 109.8(4) . . ?
N1 B N2 107.5(3) . . ?

loop_
_geom_bond_atom_site_label_1
_geom_bond_atom_site_label_2
_geom_bond_distance
_geom_bond_site_symmetry_2
_geom_bond_publ_flag
N1 C2 1.346(5) . ?
N1 C6 1.396(5) . ?
N1 B 1.531(6) . ?
N2 C12 1.346(5) . ?
N2 C8 1.400(5) . ?
N2 B 1.535(6) . ?
F1 B 1.389(5) . ?
F2 B 1.403(5) . ?
O C15 1.374(5) . ?
O H0A 0.8200 . ?
C1 C2 1.490(6) . ?
C1 H16A 0.9600 . ?
C1 H16B 0.9600 . ?
C1 H16C 0.9600 . ?
C2 C3 1.388(6) . ?
C3 C4 1.363(6) . ?
C3 H2A 0.9300 . ?
C4 C6 1.415(5) . ?
C4 C5 1.497(5) . ?
C5 H19A 0.9600 . ?
C5 H19B 0.9600 . ?
C5 H19C 0.9600 . ?
C6 C7 1.388(5) . ?
C7 C8 1.399(5) . ?
C7 C14 1.508(5) . ?
C8 C9 1.429(6) . ?
C9 C11 1.373(6) . ?
C9 C10 1.494(6) . ?
C10 H18A 0.9600 . ?
C10 H18B 0.9600 . ?
C10 H18C 0.9600 . ?
C11 C12 1.387(6) . ?
C11 H8A 0.9300 . ?
C12 C13 1.494(5) . ?
C13 H17A 0.9600 . ?
C13 H17B 0.9600 . ?
C13 H17C 0.9600 . ?
C14 C15 1.374(6) . ?
C14 C19 1.379(6) . ?
C15 C16 1.376(5) . ?
C16 C17 1.366(6) . ?
C16 H12A 0.9300 . ?
C17 C18 1.381(6) . ?
C17 H13A 0.9300 . ?
C18 C19 1.381(6) . ?
C18 H14A 0.9300 . ?
C19 H15A 0.9300 . ?
